data_7018682
loop_
_publ_author_name
'Beckett, Michael A.'
'Horton, Peter N.'
'Hursthouse, Michael B.'
'Timmis, James L.'
'Varma, K. Sukumar'

_publ_section_title
;
 Templated heptaborate and pentaborate salts of cyclo-alkylammonium
 cations: structural and thermal properties.
;
_journal_issue 15
_journal_name_full 'Dalton transactions (Cambridge, England : 2003)'
_journal_page_first 4396
_journal_page_last 4403
_journal_paper_doi 10.1039/c2dt12310j
_journal_volume 41
_journal_year 2012
_chemical_formula_moiety 'B5 H4 O10, C5 H12 N'
_chemical_formula_sum 'C5 H16 B5 N O10'
_chemical_formula_weight 304.24
_chemical_name_systematic
;
?
;
_space_group_IT_number 14
_symmetry_cell_setting monoclinic
_symmetry_space_group_name_Hall '-P 2ybc'
_symmetry_space_group_name_H-M 'P 1 21/c 1'
_atom_sites_solution_hydrogens geom
_atom_sites_solution_primary direct
_atom_sites_solution_secondary difmap
_audit_creation_method SHELXL-97
_cell_angle_alpha 90.00
_cell_angle_beta 92.517(3)
_cell_angle_gamma 90.00
_cell_formula_units_Z 4
_cell_length_a 9.4446(4)
_cell_length_b 13.9129(7)
_cell_length_c 10.3330(3)
_cell_measurement_reflns_used 3154
_cell_measurement_temperature 120(2)
_cell_measurement_theta_max 27.485
_cell_measurement_theta_min 2.910
_cell_volume 1356.46(10)
_computing_cell_refinement 'DENZO (Otwinowski & Minor, 1997) & COLLECT (Hooft, R.W.W., 1998)'
_computing_data_collection 'COLLECT (Hooft, R.W.W., 1998)'
_computing_data_reduction 'DENZO (Otwinowski & Minor, 1997) & COLLECT (Hooft, R.W.W., 1998)'
_computing_molecular_graphics 'ORTEP3 for Windows (Farrugia, 1997)'
_computing_publication_material 'WinGX (Farrugia, 1999)'
_computing_structure_refinement 'SHELXL-97 (Sheldrick, 2008)'
_computing_structure_solution 'SHELXS-97 (Sheldrick, 2008)'
_diffrn_ambient_temperature 120(2)
_diffrn_detector_area_resol_mean 9.091
_diffrn_measured_fraction_theta_full 0.998
_diffrn_measured_fraction_theta_max 0.998
_diffrn_measurement_device_type 'Bruker-Nonius Roper CCD camera on \k-goniostat'
_diffrn_measurement_method '\f & \w scans'
_diffrn_radiation_monochromator graphite
_diffrn_radiation_source 'Bruker-Nonius FR591 rotating anode'
_diffrn_radiation_type MoK\a
_diffrn_radiation_wavelength 0.71073
_diffrn_reflns_av_R_equivalents 0.0500
_diffrn_reflns_av_sigmaI/netI 0.0447
_diffrn_reflns_limit_h_max 12
_diffrn_reflns_limit_h_min -12
_diffrn_reflns_limit_k_max 16
_diffrn_reflns_limit_k_min -18
_diffrn_reflns_limit_l_max 13
_diffrn_reflns_limit_l_min -13
_diffrn_reflns_number 15990
_diffrn_reflns_theta_full 27.48
_diffrn_reflns_theta_max 27.48
_diffrn_reflns_theta_min 3.53
_exptl_absorpt_coefficient_mu 0.131
_exptl_absorpt_correction_T_max 0.9768
_exptl_absorpt_correction_T_min 0.9469
_exptl_absorpt_correction_type multi-scan
_exptl_absorpt_process_details 'SADABS 2007/2 (Sheldrick, G.M., 2007)'
_exptl_crystal_colour Colourless
_exptl_crystal_density_diffrn 1.490
_exptl_crystal_density_method 'not measured'
_exptl_crystal_description 'Cut Block'
_exptl_crystal_F_000 632
_exptl_crystal_size_max 0.42
_exptl_crystal_size_mid 0.38
_exptl_crystal_size_min 0.18
_refine_diff_density_max 0.264
_refine_diff_density_min -0.270
_refine_diff_density_rms 0.057
_refine_ls_extinction_method none
_refine_ls_goodness_of_fit_ref 1.027
_refine_ls_hydrogen_treatment constr
_refine_ls_matrix_type full
_refine_ls_number_parameters 215
_refine_ls_number_reflns 3110
_refine_ls_number_restraints 13
_refine_ls_restrained_S_all 1.029
_refine_ls_R_factor_all 0.0665
_refine_ls_R_factor_gt 0.0447
_refine_ls_shift/su_max 0.000
_refine_ls_shift/su_mean 0.000
_refine_ls_structure_factor_coef Fsqd
_refine_ls_weighting_details 'calc w=1/[\s^2^(Fo^2^)+(0.0627P)^2^+0.2571P] where P=(Fo^2^+2Fc^2^)/3'
_refine_ls_weighting_scheme calc
_refine_ls_wR_factor_gt 0.1078
_refine_ls_wR_factor_ref 0.1204
_reflns_number_gt 2319
_reflns_number_total 3110
_reflns_threshold_expression >2sigma(I)
_cod_data_source_file c2dt12310j.txt
_cod_data_source_block 2
_cod_original_sg_symbol_H-M P2(1)/c
_cod_database_code 7018682

loop_
_symmetry_equiv_pos_as_xyz
'x, y, z'
'-x, y+1/2, -z+1/2'
'-x, -y, -z'
'x, -y-1/2, z-1/2'

loop_
_atom_site_label
_atom_site_type_symbol
_atom_site_fract_x
_atom_site_fract_y
_atom_site_fract_z
_atom_site_U_iso_or_equiv
_atom_site_adp_type
_atom_site_occupancy
_atom_site_symmetry_multiplicity
_atom_site_calc_flag
_atom_site_refinement_flags
_atom_site_disorder_assembly
_atom_site_disorder_group
B1 B 0.77962(16) 0.12458(14) 0.12862(15) 0.0173(4) Uani 1 1 d . . .
B2 B 0.52885(18) 0.07624(13) 0.11978(15) 0.0180(4) Uani 1 1 d . . .
B3 B 0.60536(18) 0.19021(14) -0.03373(16) 0.0197(4) Uani 1 1 d . . .
B4 B 1.03908(17) 0.09963(13) 0.13504(15) 0.0178(4) Uani 1 1 d . . .
B5 B 0.94297(18) 0.21472(14) 0.27745(15) 0.0189(4) Uani 1 1 d . . .
O1 O 0.66619(10) 0.05871(8) 0.15903(9) 0.0178(3) Uani 1 1 d . . .
O2 O 0.49579(10) 0.14768(8) 0.03025(9) 0.0203(3) Uani 1 1 d . . .
O3 O 0.74168(10) 0.18018(8) 0.01045(9) 0.0190(3) Uani 1 1 d . . .
O4 O 0.90652(10) 0.06810(8) 0.10102(9) 0.0184(3) Uani 1 1 d . . .
O5 O 1.05916(10) 0.17296(8) 0.22305(10) 0.0219(3) Uani 1 1 d . . .
O6 O 0.80916(10) 0.19007(8) 0.23814(9) 0.0191(3) Uani 1 1 d . . .
O7 O 0.42670(11) 0.02006(9) 0.16686(11) 0.0253(3) Uani 1 1 d . . .
H7 H 0.3469 0.0396 0.1389 0.038 Uiso 1 1 calc R . .
O8 O 0.56678(11) 0.24067(9) -0.14211(10) 0.0253(3) Uani 1 1 d . . .
H8 H 0.6396 0.2619 -0.1763 0.038 Uiso 1 1 calc R . .
O9 O 1.15528(11) 0.06005(9) 0.08402(10) 0.0239(3) Uani 1 1 d . . .
H9 H 1.1300 0.0194 0.0275 0.036 Uiso 1 1 calc R . .
O10 O 0.97380(11) 0.28146(9) 0.37054(10) 0.0247(3) Uani 1 1 d . . .
H10 H 0.8993 0.2970 0.4068 0.037 Uiso 1 1 calc R . .
C1 C 0.2586(4) 0.1578(4) 0.6626(5) 0.0223(7) Uani 0.741(3) 1 d PD A 1
H1 H 0.2472 0.2275 0.6409 0.027 Uiso 0.741(3) 1 calc PR A 1
C2 C 0.1304(5) 0.0996(3) 0.6056(5) 0.0336(10) Uani 0.741(3) 1 d PD A 1
H2A H 0.0899 0.0587 0.6731 0.040 Uiso 0.741(3) 1 calc PR A 1
H2B H 0.0555 0.1434 0.5704 0.040 Uiso 0.741(3) 1 calc PR A 1
C3 C 0.1887(5) 0.0373(3) 0.4970(3) 0.0461(9) Uani 0.741(3) 1 d PD A 1
H3A H 0.2019 -0.0299 0.5263 0.055 Uiso 0.741(3) 1 calc PR A 1
H3B H 0.1232 0.0380 0.4195 0.055 Uiso 0.741(3) 1 calc PR A 1
C4 C 0.3274(3) 0.0816(2) 0.4673(2) 0.0463(7) Uani 0.741(3) 1 d PD A 1
H4A H 0.3138 0.1360 0.4062 0.056 Uiso 0.741(3) 1 calc PR A 1
H4B H 0.3908 0.0337 0.4291 0.056 Uiso 0.741(3) 1 calc PR A 1
C5 C 0.3887(5) 0.1165(5) 0.5984(7) 0.0332(8) Uani 0.741(3) 1 d PD A 1
H5A H 0.4618 0.1666 0.5875 0.040 Uiso 0.741(3) 1 calc PR A 1
H5B H 0.4307 0.0627 0.6497 0.040 Uiso 0.741(3) 1 calc PR A 1
N1 N 0.2727(9) 0.1443(9) 0.8069(5) 0.0238(8) Uani 0.741(3) 1 d PD A 1
H1A H 0.2827 0.0807 0.8255 0.036 Uiso 0.741(3) 1 calc PR A 1
H1B H 0.1938 0.1673 0.8438 0.036 Uiso 0.741(3) 1 calc PR A 1
H1C H 0.3501 0.1769 0.8389 0.036 Uiso 0.741(3) 1 calc PR A 1
C21 C 0.2852(16) 0.1548(14) 0.6450(16) 0.0223(7) Uani 0.259(3) 1 d PD A 2
H21 H 0.2953 0.2248 0.6253 0.027 Uiso 0.259(3) 1 calc PR A 2
C22 C 0.1399(17) 0.1209(12) 0.5883(17) 0.0336(10) Uani 0.259(3) 1 d PD A 2
H22A H 0.0700 0.1149 0.6565 0.040 Uiso 0.259(3) 1 calc PR A 2
H22B H 0.1023 0.1652 0.5201 0.040 Uiso 0.259(3) 1 calc PR A 2
C23 C 0.1765(14) 0.0234(11) 0.5324(12) 0.0461(9) Uani 0.259(3) 1 d PD A 2
H23A H 0.1382 -0.0281 0.5870 0.055 Uiso 0.259(3) 1 calc PR A 2
H23B H 0.1322 0.0171 0.4442 0.055 Uiso 0.259(3) 1 calc PR A 2
C24 C 0.3278(9) 0.0126(6) 0.5270(7) 0.0463(7) Uani 0.259(3) 1 d PD A 2
H24A H 0.3540 0.0028 0.4362 0.056 Uiso 0.259(3) 1 calc PR A 2
H24B H 0.3597 -0.0441 0.5783 0.056 Uiso 0.259(3) 1 calc PR A 2
C25 C 0.3987(17) 0.1026(16) 0.581(2) 0.0332(8) Uani 0.259(3) 1 d PD A 2
H25A H 0.4766 0.0860 0.6448 0.040 Uiso 0.259(3) 1 calc PR A 2
H25B H 0.4376 0.1418 0.5114 0.040 Uiso 0.259(3) 1 calc PR A 2
N21 N 0.288(3) 0.143(3) 0.7880(16) 0.0238(8) Uani 0.259(3) 1 d PD A 2
H21A H 0.2874 0.0795 0.8081 0.036 Uiso 0.259(3) 1 calc PR A 2
H21B H 0.2095 0.1716 0.8197 0.036 Uiso 0.259(3) 1 calc PR A 2
H21C H 0.3670 0.1712 0.8238 0.036 Uiso 0.259(3) 1 calc PR A 2

loop_
_atom_site_aniso_label
_atom_site_aniso_U_11
_atom_site_aniso_U_22
_atom_site_aniso_U_33
_atom_site_aniso_U_23
_atom_site_aniso_U_13
_atom_site_aniso_U_12
B1 0.0130(8) 0.0227(10) 0.0162(8) -0.0010(7) 0.0007(6) -0.0007(7)
B2 0.0155(8) 0.0208(9) 0.0176(8) -0.0019(7) 0.0001(6) 0.0002(7)
B3 0.0168(8) 0.0237(10) 0.0185(8) -0.0029(7) 0.0006(6) 0.0019(7)
B4 0.0141(8) 0.0213(9) 0.0179(8) 0.0004(7) -0.0008(6) -0.0001(7)
B5 0.0170(8) 0.0231(10) 0.0168(8) -0.0005(7) 0.0012(6) -0.0007(7)
O1 0.0124(5) 0.0213(6) 0.0197(5) 0.0011(4) 0.0008(4) -0.0002(4)
O2 0.0131(5) 0.0270(6) 0.0208(5) 0.0033(4) 0.0001(4) 0.0021(4)
O3 0.0140(5) 0.0253(6) 0.0178(5) 0.0026(4) 0.0005(4) -0.0003(4)
O4 0.0123(5) 0.0222(6) 0.0208(5) -0.0038(4) 0.0005(4) 0.0004(4)
O5 0.0132(5) 0.0272(7) 0.0253(5) -0.0078(5) 0.0009(4) -0.0022(5)
O6 0.0144(5) 0.0253(6) 0.0175(5) -0.0034(4) 0.0006(4) -0.0006(5)
O7 0.0131(5) 0.0286(7) 0.0340(6) 0.0079(5) -0.0013(4) -0.0013(5)
O8 0.0174(6) 0.0352(7) 0.0232(6) 0.0083(5) 0.0004(4) 0.0023(5)
O9 0.0130(5) 0.0303(7) 0.0284(6) -0.0102(5) -0.0015(4) 0.0007(5)
O10 0.0166(5) 0.0327(7) 0.0250(6) -0.0110(5) 0.0020(4) -0.0029(5)
C1 0.018(2) 0.0249(10) 0.0243(17) 0.0046(11) 0.0117(11) 0.0067(14)
C2 0.0331(12) 0.041(3) 0.0257(18) 0.0000(16) -0.0038(11) 0.0014(16)
C3 0.0643(18) 0.044(2) 0.031(2) -0.0017(17) 0.0072(16) 0.0025(14)
C4 0.0621(18) 0.0471(17) 0.0307(13) 0.0004(11) 0.0138(12) 0.0201(14)
C5 0.0346(13) 0.029(2) 0.037(2) 0.0046(13) 0.0186(11) 0.0115(14)
N1 0.019(2) 0.0277(9) 0.0242(18) -0.002(2) -0.0007(14) 0.0027(15)
C21 0.018(2) 0.0249(10) 0.0243(17) 0.0046(11) 0.0117(11) 0.0067(14)
C22 0.0331(12) 0.041(3) 0.0257(18) 0.0000(16) -0.0038(11) 0.0014(16)
C23 0.0643(18) 0.044(2) 0.031(2) -0.0017(17) 0.0072(16) 0.0025(14)
C24 0.0621(18) 0.0471(17) 0.0307(13) 0.0004(11) 0.0138(12) 0.0201(14)
C25 0.0346(13) 0.029(2) 0.037(2) 0.0046(13) 0.0186(11) 0.0115(14)
N21 0.019(2) 0.0277(9) 0.0242(18) -0.002(2) -0.0007(14) 0.0027(15)

loop_
_atom_type_symbol
_atom_type_description
_atom_type_scat_dispersion_real
_atom_type_scat_dispersion_imag
_atom_type_scat_source
C C 0.0033 0.0016 'International Tables Vol C Tables 4.2.6.8 and 6.1.1.4'
H H 0.0000 0.0000 'International Tables Vol C Tables 4.2.6.8 and 6.1.1.4'
B B 0.0013 0.0007 'International Tables Vol C Tables 4.2.6.8 and 6.1.1.4'
N N 0.0061 0.0033 'International Tables Vol C Tables 4.2.6.8 and 6.1.1.4'
O O 0.0106 0.0060 'International Tables Vol C Tables 4.2.6.8 and 6.1.1.4'

loop_
_geom_angle_atom_site_label_1
_geom_angle_atom_site_label_2
_geom_angle_atom_site_label_3
_geom_angle
O1 B1 O6 109.93(11)
O1 B1 O4 108.62(13)
O6 B1 O4 110.58(11)
O1 B1 O3 110.76(11)
O6 B1 O3 110.05(13)
O4 B1 O3 106.84(11)
O7 B2 O1 118.37(14)
O7 B2 O2 120.87(13)
O1 B2 O2 120.72(14)
O3 B3 O8 123.23(14)
O3 B3 O2 120.95(14)
O8 B3 O2 115.81(13)
O9 B4 O4 121.41(14)
O9 B4 O5 117.94(13)
O4 B4 O5 120.65(14)
O6 B5 O10 123.59(14)
O6 B5 O5 121.22(14)
O10 B5 O5 115.18(13)
B2 O1 B1 121.53(13)
B2 O2 B3 118.32(12)
B3 O3 B1 121.70(12)
B4 O4 B1 121.79(12)
B4 O5 B5 119.47(12)
B5 O6 B1 122.06(12)
B2 O7 H7 109.5
B3 O8 H8 109.5
B4 O9 H9 109.5
B5 O10 H10 109.5
N1 C1 C5 110.2(5)
N1 C1 C2 110.2(5)
C5 C1 C2 105.5(3)
N1 C1 H1 110.3
C5 C1 H1 110.3
C2 C1 H1 110.3
C3 C2 C1 105.8(3)
C3 C2 H2A 110.6
C1 C2 H2A 110.6
C3 C2 H2B 110.6
C1 C2 H2B 110.6
H2A C2 H2B 108.7
C4 C3 C2 105.2(3)
C4 C3 H3A 110.7
C2 C3 H3A 110.7
C4 C3 H3B 110.7
C2 C3 H3B 110.7
H3A C3 H3B 108.8
C3 C4 C5 104.5(3)
C3 C4 H4A 110.8
C5 C4 H4A 110.8
C3 C4 H4B 110.8
C5 C4 H4B 110.8
H4A C4 H4B 108.9
C4 C5 C1 102.9(4)
C4 C5 H5A 111.2
C1 C5 H5A 111.2
C4 C5 H5B 111.2
C1 C5 H5B 111.2
H5A C5 H5B 109.1
C25 C21 N21 114.2(16)
C25 C21 C22 109.5(12)
N21 C21 C22 108.5(15)
C25 C21 H21 108.2
N21 C21 H21 108.2
C22 C21 H21 108.2
C23 C22 C21 101.7(11)
C23 C22 H22A 111.4
C21 C22 H22A 111.4
C23 C22 H22B 111.4
C21 C22 H22B 111.4
H22A C22 H22B 109.3
C24 C23 C22 110.5(11)
C24 C23 H23A 109.6
C22 C23 H23A 109.6
C24 C23 H23B 109.6
C22 C23 H23B 109.6
H23A C23 H23B 108.1
C23 C24 C25 108.8(10)
C23 C24 H24A 109.9
C25 C24 H24A 109.9
C23 C24 H24B 109.9
C25 C24 H24B 109.9
H24A C24 H24B 108.3
C21 C25 C24 104.7(11)
C21 C25 H25A 110.8
C24 C25 H25A 110.8
C21 C25 H25B 110.8
C24 C25 H25B 110.8
H25A C25 H25B 108.9
C21 N21 H21A 109.5
C21 N21 H21B 109.5
H21A N21 H21B 109.5
C21 N21 H21C 109.5
H21A N21 H21C 109.5
H21B N21 H21C 109.5

loop_
_geom_bond_atom_site_label_1
_geom_bond_atom_site_label_2
_geom_bond_distance
B1 O1 1.455(2)
B1 O6 1.4701(19)
B1 O4 1.4715(19)
B1 O3 1.4763(19)
B2 O7 1.349(2)
B2 O1 1.3639(19)
B2 O2 1.384(2)
B3 O3 1.354(2)
B3 O8 1.358(2)
B3 O2 1.385(2)
B4 O9 1.355(2)
B4 O4 1.3581(19)
B4 O5 1.374(2)
B5 O6 1.354(2)
B5 O10 1.359(2)
B5 O5 1.383(2)
O7 H7 0.8400
O8 H8 0.8400
O9 H9 0.8400
O10 H10 0.8400
C1 N1 1.504(5)
C1 C5 1.533(4)
C1 C2 1.551(5)
C1 H1 1.0000
C2 C3 1.539(5)
C2 H2A 0.9900
C2 H2B 0.9900
C3 C4 1.492(5)
C3 H3A 0.9900
C3 H3B 0.9900
C4 C5 1.529(6)
C4 H4A 0.9900
C4 H4B 0.9900
C5 H5A 0.9900
C5 H5B 0.9900
N1 H1A 0.9100
N1 H1B 0.9100
N1 H1C 0.9100
C21 C25 1.472(13)
C21 N21 1.486(14)
C21 C22 1.543(14)
C21 H21 1.0000
C22 C23 1.520(15)
C22 H22A 0.9900
C22 H22B 0.9900
C23 C24 1.441(13)
C23 H23A 0.9900
C23 H23B 0.9900
C24 C25 1.517(15)
C24 H24A 0.9900
C24 H24B 0.9900
C25 H25A 0.9900
C25 H25B 0.9900
N21 H21A 0.9100
N21 H21B 0.9100
N21 H21C 0.9100

loop_
_geom_hbond_atom_site_label_D
_geom_hbond_atom_site_label_H
_geom_hbond_atom_site_label_A
_geom_hbond_distance_DH
_geom_hbond_distance_HA
_geom_hbond_distance_DA
_geom_hbond_angle_DHA
_geom_hbond_site_symmetry_A
O7 H7 O9 0.84 1.89 2.7241(15) 169.2 1_455
O8 H8 O6 0.84 1.98 2.8194(15) 178.2 4_565
O9 H9 O4 0.84 1.82 2.6603(15) 174.1 3_755
O10 H10 O3 0.84 1.90 2.7311(14) 171.0 4_566
N1 H1A O1 0.91 2.00 2.902(12) 168.9 3_656
N1 H1B O10 0.91 2.22 3.103(8) 162.0 4_466
N1 H1C O8 0.91 2.23 3.108(10) 161.7 1_556
N1 H1C O2 0.91 2.39 3.056(8) 129.8 1_556
N21 H21A O1 0.91 2.00 2.89(4) 166.8 3_656
N21 H21B O10 0.91 2.40 3.29(2) 166.0 4_466
N21 H21C O8 0.91 2.14 3.03(3) 165.5 1_556
N21 H21C O2 0.91 2.43 3.12(2) 132.2 1_556
